data_7711506
loop_
_publ_author_name
'Douib, Haiet'
'Flores Gonzalez, Jessica'
'Speed, Saskia'
'Montigaud, Vincent'
'Lefeuvre, Bertrand'
'Dorcet, Vincent'
'Riob\'e, Fran\,cois'
'Maury, Olivier'
'Gouasmia, Abdelkrim'
'Le Guennic, Boris'
'Cador, Olivier'
'Pointillart, Fabrice'

_publ_section_title
;
 Modulation of the magnetic and photophysical properties in 3d--4f and
 4f--4f&#x2032; heterobimetallic complexes involving a
 tetrathiafulvalene-based ligand
;
_journal_name_full 'Dalton Transactions'
_journal_paper_doi 10.1039/D2DT02375J
_journal_year 2022
_chemical_formula_moiety '8(C49 H33 F18 N8 O6 Pr S6), 2(C6 H14), C H2 Cl2'
_chemical_formula_sum 'C405 H294 Cl2 F144 N64 O48 Pr8 S48'
_chemical_formula_weight 12298.09
_space_group_crystal_system monoclinic
_space_group_IT_number 15
_space_group_name_Hall '-C 2yc'
_space_group_name_H-M_alt 'C 1 2/c 1'
_atom_sites_solution_hydrogens geom
_audit_creation_method SHELXL-2014/7
_audit_update_record
;
2018-08-31 deposited with the CCDC.	2022-10-14 downloaded from the CCDC.
;
_cell_angle_alpha 90
_cell_angle_beta 92.934(4)
_cell_angle_gamma 90
_cell_formula_units_Z 2
_cell_length_a 42.278(14)
_cell_length_b 11.697(4)
_cell_length_c 50.539(17)
_cell_measurement_reflns_used 2355
_cell_measurement_temperature 150(2)
_cell_measurement_theta_max 18.74
_cell_measurement_theta_min 2.73
_cell_volume 24960(15)
_computing_cell_refinement 'Bruker APEX2 (Bruker, 2006)'
_computing_data_collection 'Bruker APEX2 (Bruker, 2006)'
_computing_data_reduction 'Bruker APEX2 (Bruker, 2006)'
_computing_structure_refinement 'SHELXL-2014/7 (Sheldrick, 2014)'
_diffrn_ambient_temperature 150(2)
_diffrn_detector 'CCD plate'
_diffrn_measured_fraction_theta_full 0.998
_diffrn_measured_fraction_theta_max 0.996
_diffrn_measurement_device_type 'APEXII, Bruker-AXS'
_diffrn_measurement_method 'CCD rotation images, thin slices'
_diffrn_radiation_type MoK\a
_diffrn_radiation_wavelength 0.71073
_diffrn_reflns_av_R_equivalents 0.2119
_diffrn_reflns_av_unetI/netI 0.3225
_diffrn_reflns_Laue_measured_fraction_full 0.998
_diffrn_reflns_Laue_measured_fraction_max 0.996
_diffrn_reflns_limit_h_max 50
_diffrn_reflns_limit_h_min -55
_diffrn_reflns_limit_k_max 15
_diffrn_reflns_limit_k_min -15
_diffrn_reflns_limit_l_max 64
_diffrn_reflns_limit_l_min -65
_diffrn_reflns_number 72888
_diffrn_reflns_point_group_measured_fraction_full 0.998
_diffrn_reflns_point_group_measured_fraction_max 0.996
_diffrn_reflns_theta_full 25.242
_diffrn_reflns_theta_max 27.675
_diffrn_reflns_theta_min 2.727
_exptl_absorpt_coefficient_mu 1.099
_exptl_absorpt_correction_T_max 0.7456
_exptl_absorpt_correction_T_min 0.5393
_exptl_absorpt_correction_type multi-scan
_exptl_absorpt_process_details
;
  [Sheldrick, G.M. (2002). SADABS Bruker AXS Inc., Madison, Wisconsin, USA]
;
_exptl_crystal_colour red
_exptl_crystal_density_diffrn 1.636
_exptl_crystal_description board
_exptl_crystal_F_000 12252
_exptl_crystal_size_max 0.53
_exptl_crystal_size_mid 0.07
_exptl_crystal_size_min 0.02
_refine_diff_density_max 1.495
_refine_diff_density_min -1.271
_refine_diff_density_rms 0.178
_refine_ls_extinction_coef 0.00137(6)
_refine_ls_extinction_expression Fc^*^=kFc[1+0.001xFc^2^\l^3^/sin(2\q)]^-1/4^
_refine_ls_extinction_method 'SHELXL-2014/7 (Sheldrick 2014'
_refine_ls_goodness_of_fit_ref 1.020
_refine_ls_hydrogen_treatment constr
_refine_ls_matrix_type full
_refine_ls_number_parameters 1540
_refine_ls_number_reflns 29067
_refine_ls_number_restraints 19
_refine_ls_restrained_S_all 1.021
_refine_ls_R_factor_all 0.2908
_refine_ls_R_factor_gt 0.1259
_refine_ls_shift/su_max 0.001
_refine_ls_shift/su_mean 0.000
_refine_ls_structure_factor_coef Fsqd
_refine_ls_weighting_details 'w=1/[\s^2^(Fo^2^)+(0.1319P)^2^+87.5972P] where P=(Fo^2^+2Fc^2^)/3'
_refine_ls_weighting_scheme calc
_refine_ls_wR_factor_gt 0.2758
_refine_ls_wR_factor_ref 0.3487
_reflns_Friedel_coverage 0.000
_reflns_number_gt 10203
_reflns_number_total 29067
_reflns_threshold_expression 'I > 2\s(I)'
_cod_data_source_file d2dt02375j2.cif
_cod_data_source_block shelx
_cod_original_cell_volume 24960(14)
_cod_original_sg_symbol_H-M 'C 2/c'
_cod_database_code 7711506
_shelx_shelxl_version_number 2014/7
_shelx_space_group_comment
;
The symmetry employed for this shelxl refinement is uniquely defined
by the following loop, which should always be used as a source of
symmetry information in preference to the above space-group names.
They are only intended as comments.
;

loop_
_space_group_symop_operation_xyz
'x, y, z'
'-x, y, -z+1/2'
'x+1/2, y+1/2, z'
'-x+1/2, y+1/2, -z+1/2'
'-x, -y, -z'
'x, -y, z-1/2'
'-x+1/2, -y+1/2, -z'
'x+1/2, -y+1/2, z-1/2'

loop_
_atom_site_label
_atom_site_type_symbol
_atom_site_fract_x
_atom_site_fract_y
_atom_site_fract_z
_atom_site_U_iso_or_equiv
_atom_site_adp_type
_atom_site_occupancy
_atom_site_site_symmetry_order
_atom_site_calc_flag
_atom_site_refinement_flags_posn
_atom_site_refinement_flags_adp
_atom_site_refinement_flags_occupancy
_atom_site_disorder_assembly
_atom_site_disorder_group
C1 C 0.0780(8) 0.531(4) -0.0885(9) 0.26(2) Uani 1 1 d D . . . .
H1A H 0.0793 0.4635 -0.0991 0.394 Uiso 1 1 calc R U . . .
H1B H 0.0733 0.5106 -0.0708 0.394 Uiso 1 1 calc R U . . .
H1C H 0.0615 0.5799 -0.0959 0.394 Uiso 1 1 calc R U . . .
C2 C 0.1078(6) 0.591(2) -0.0882(6) 0.125(9) Uani 1 1 d D . . . .
H2A H 0.1127 0.6111 -0.1062 0.150 Uiso 1 1 calc R U . . .
H2B H 0.1245 0.5417 -0.0809 0.150 Uiso 1 1 calc R U . . .
C3 C 0.1061(5) 0.700(2) -0.0713(5) 0.105(8) Uani 1 1 d . . . . .
H3A H 0.1044 0.6801 -0.0528 0.125 Uiso 1 1 calc R U . . .
H3B H 0.0877 0.7450 -0.0770 0.125 Uiso 1 1 calc R U . . .
C4A C 0.2487(13) 0.504(4) -0.1223(8) 0.145(13) Uani 0.63(3) 1 d . . P A 1
H4A H 0.2585 0.4392 -0.1134 0.217 Uiso 0.63(3) 1 calc R U P A 1
H4B H 0.2338 0.4774 -0.1359 0.217 Uiso 0.63(3) 1 calc R U P A 1
H4C H 0.2646 0.5493 -0.1301 0.217 Uiso 0.63(3) 1 calc R U P A 1
C5A C 0.2315(19) 0.576(5) -0.1023(12) 0.145(13) Uani 0.63(3) 1 d . . P A 1
H5A H 0.2164 0.5262 -0.0942 0.174 Uiso 0.63(3) 1 calc R U P A 1
H5B H 0.2471 0.5977 -0.0885 0.174 Uiso 0.63(3) 1 calc R U P A 1
C4B C 0.264(2) 0.536(7) -0.1028(14) 0.145(13) Uani 0.37(3) 1 d . . P A 2
H4D H 0.2693 0.4567 -0.1014 0.217 Uiso 0.37(3) 1 calc R U P A 2
H4E H 0.2739 0.5699 -0.1173 0.217 Uiso 0.37(3) 1 calc R U P A 2
H4F H 0.2701 0.5748 -0.0867 0.217 Uiso 0.37(3) 1 calc R U P A 2
C5B C 0.236(4) 0.544(9) -0.106(2) 0.145(13) Uani 0.37(3) 1 d . U P A 2
H5D H 0.2268 0.5045 -0.0918 0.174 Uiso 0.37(3) 1 calc R U P A 2
H5E H 0.2306 0.4996 -0.1222 0.174 Uiso 0.37(3) 1 calc R U P A 2
C6 C 0.2168(5) 0.666(2) -0.1099(4) 0.105(9) Uani 1 1 d . U . . .
H6A H 0.1949 0.6461 -0.1142 0.126 Uiso 1 1 calc R U . A 1
H6B H 0.2258 0.6924 -0.1261 0.126 Uiso 1 1 calc R U . A 1
C7 C 0.1708(4) 0.7031(16) -0.0566(3) 0.061(5) Uani 1 1 d . . . . .
C8 C 0.2008(4) 0.7162(15) -0.0587(3) 0.059(5) Uani 1 1 d . . . . .
C9 C 0.1977(4) 0.6026(13) -0.0154(3) 0.050(4) Uani 1 1 d . . . . .
C10 C 0.2027(3) 0.5404(13) 0.0066(3) 0.047(4) Uani 1 1 d . . . . .
C11 C 0.2295(3) 0.4586(13) 0.0496(3) 0.046(4) Uani 1 1 d . . . . .
C12 C 0.1959(4) 0.4344(13) 0.0510(3) 0.049(4) Uani 1 1 d . . . . .
C13 C 0.1848(3) 0.3788(12) 0.0732(3) 0.044(4) Uani 1 1 d . . . . .
H13 H 0.1633 0.3623 0.0742 0.053 Uiso 1 1 calc R U . . .
C14 C 0.2061(3) 0.3492(11) 0.0934(3) 0.036(3) Uani 1 1 d . . . . .
C15 C 0.2386(3) 0.3767(11) 0.0923(3) 0.032(3) Uani 1 1 d . . . . .
C16 C 0.2501(3) 0.4304(12) 0.0707(3) 0.043(4) Uani 1 1 d . . . . .
H16 H 0.2715 0.4478 0.0703 0.051 Uiso 1 1 calc R U . . .
C17 C 0.2299(4) 0.2885(12) 0.1299(3) 0.048(4) Uani 1 1 d . . . . .
C18 C 0.2368(4) 0.2369(12) 0.1560(3) 0.047(4) Uani 1 1 d . . . . .
C19 C 0.2129(4) 0.1646(12) 0.1661(3) 0.045(4) Uani 1 1 d . . . . .
H19 H 0.1940 0.1507 0.1565 0.054 Uiso 1 1 calc R U . . .
C20 C 0.2190(5) 0.1164(15) 0.1906(3) 0.062(5) Uani 1 1 d . . . . .
H20 H 0.2038 0.0709 0.1980 0.075 Uiso 1 1 calc R U . . .
C21 C 0.2475(4) 0.1351(14) 0.2040(4) 0.058(4) Uani 1 1 d . . . . .
H21 H 0.2519 0.1014 0.2204 0.069 Uiso 1 1 calc R U . . .
C22 C 0.2690(4) 0.2032(15) 0.1929(3) 0.051(4) Uani 1 1 d . . . . .
H22 H 0.2883 0.2158 0.2021 0.062 Uiso 1 1 calc R U . . .
C23 C 0.2878(3) 0.3358(12) 0.1196(3) 0.039(4) Uani 1 1 d . . . . .
H23A H 0.2967 0.3185 0.1028 0.047 Uiso 1 1 calc R U . . .
H23B H 0.2938 0.2741 0.1317 0.047 Uiso 1 1 calc R U . . .
C24 C 0.3028(3) 0.4430(12) 0.1301(2) 0.039(3) Uani 1 1 d . . . . .
C25 C 0.2870(3) 0.5191(12) 0.1466(3) 0.037(3) Uani 1 1 d . . . . .
H25 H 0.2661 0.5064 0.1507 0.045 Uiso 1 1 calc R U . . .
C26 C 0.3040(3) 0.6151(13) 0.1565(3) 0.037(3) Uani 1 1 d . . . . .
C27 C 0.2587(3) 0.7107(12) 0.1762(3) 0.042(4) Uani 1 1 d . . . . .
H27 H 0.2425 0.6594 0.1717 0.050 Uiso 1 1 calc R U . . .
C28 C 0.2553(3) 0.8137(12) 0.1893(3) 0.049(4) Uani 1 1 d . . . . .
H28 H 0.2369 0.8469 0.1950 0.058 Uiso 1 1 calc R U . . .
C29 C 0.2863(3) 0.8563(12) 0.1917(3) 0.041(4) Uani 1 1 d . . . . .
H29 H 0.2919 0.9247 0.2001 0.050 Uiso 1 1 calc R U . . .
C30 C 0.3336(3) 0.4662(11) 0.1239(3) 0.041(4) Uani 1 1 d . . . . .
H30 H 0.3443 0.4193 0.1125 0.049 Uiso 1 1 calc R U . . .
C31 C 0.3480(3) 0.5604(12) 0.1352(3) 0.040(4) Uani 1 1 d . . . . .
C32 C 0.4026(3) 0.5349(15) 0.1165(3) 0.058(5) Uani 1 1 d . . . . .
H32 H 0.3992 0.4682 0.1067 0.070 Uiso 1 1 calc R U . . .
C33 C 0.4292(3) 0.5918(14) 0.1190(3) 0.056(4) Uani 1 1 d . . . . .
H33 H 0.4484 0.5723 0.1119 0.067 Uiso 1 1 calc R U . . .
C34 C 0.4231(3) 0.6868(13) 0.1341(3) 0.047(4) Uani 1 1 d . . . . .
H34 H 0.4377 0.7441 0.1383 0.056 Uiso 1 1 calc R U . . .
C35 C 0.3158(5) 0.477(2) 0.2358(4) 0.070(5) Uani 1 1 d . . . . .
C36 C 0.3423(4) 0.5221(15) 0.2201(3) 0.048(4) Uani 1 1 d . . . . .
C37 C 0.3657(4) 0.4453(13) 0.2126(3) 0.054(4) Uani 1 1 d . . . . .
H37 H 0.3635 0.3685 0.2169 0.065 Uiso 1 1 calc R U . . .
C38 C 0.3914(4) 0.4771(13) 0.1996(4) 0.053(4) Uani 1 1 d . . . . .
C39 C 0.4181(7) 0.388(2) 0.1937(7) 0.111(10) Uani 1 1 d . . . . .
C40 C 0.4418(4) 0.8015(16) 0.2588(4) 0.096(3) Uani 1 1 d D U . . .
C41 C 0.4127(5) 0.848(2) 0.2413(4) 0.096(3) Uani 1 1 d . . . . .
C42 C 0.3989(5) 0.9492(19) 0.2445(4) 0.096(3) Uani 1 1 d . . . . .
H42 H 0.4083 1.0009 0.2565 0.115 Uiso 1 1 calc R U . . .
C43 C 0.3710(5) 0.9801(19) 0.2306(5) 0.096(3) Uani 1 1 d . . . . .
C44 C 0.3565(5) 1.093(2) 0.2389(5) 0.096(3) Uani 1 1 d . . . . .
C45 C 0.4594(6) 1.004(2) 0.1755(7) 0.112(8) Uani 1 1 d . U . . .
C46 C 0.4254(4) 0.9725(15) 0.1712(4) 0.064(5) Uani 1 1 d . . . . .
C47 C 0.4048(4) 1.0495(15) 0.1600(4) 0.080(6) Uani 1 1 d . . . . .
H47 H 0.4118 1.1227 0.1561 0.096 Uiso 1 1 calc R U . . .
C48 C 0.3728(4) 1.0197(17) 0.1541(4) 0.069(5) Uani 1 1 d . . . . .
C49 C 0.3524(6) 1.109(2) 0.1403(5) 0.191(5) Uani 1 1 d D . . . .
C50 C 0.1918(8) 1.3284(17) -0.0451(5) 0.141(12) Uani 1 1 d . U . . .
H50A H 0.2048 1.3812 -0.0543 0.211 Uiso 1 1 calc R U . . .
H50B H 0.1821 1.2756 -0.0576 0.211 Uiso 1 1 calc R U . . .
H50C H 0.1757 1.3697 -0.0364 0.211 Uiso 1 1 calc R U . . .
C51 C 0.2127(6) 1.2615(18) -0.0241(5) 0.112(8) Uani 1 1 d . U . . .
H51A H 0.2292 1.2205 -0.0328 0.134 Uiso 1 1 calc R U . . .
H51B H 0.2228 1.3148 -0.0116 0.134 Uiso 1 1 calc R U . . .
C52 C 0.1930(4) 1.1790(16) -0.0096(4) 0.076(6) Uani 1 1 d . . . . .
H52A H 0.1757 1.2191 -0.0018 0.091 Uiso 1 1 calc R U . . .
H52B H 0.2057 1.1426 0.0045 0.091 Uiso 1 1 calc R U . . .
C53 C 0.0886(6) 1.256(3) 0.0377(6) 0.154(12) Uani 1 1 d . . . . .
H53A H 0.1045 1.3075 0.0449 0.232 Uiso 1 1 calc R U . . .
H53B H 0.0695 1.2974 0.0331 0.232 Uiso 1 1 calc R U . . .
H53C H 0.0843 1.1987 0.0507 0.232 Uiso 1 1 calc R U . . .
C54 C 0.1013(8) 1.194(3) 0.0112(7) 0.164(13) Uani 1 1 d . U . . .
H54A H 0.1061 1.2526 -0.0015 0.196 Uiso 1 1 calc R U . . .
H54B H 0.1209 1.1541 0.0161 0.196 Uiso 1 1 calc R U . . .
C55 C 0.0788(5) 1.112(2) -0.0017(6) 0.129(10) Uani 1 1 d . U . . .
H55A H 0.0604 1.1524 -0.0091 0.155 Uiso 1 1 calc R U . . .
H55B H 0.0716 1.0582 0.0115 0.155 Uiso 1 1 calc R U . . .
C56 C 0.1282(3) 0.9569(15) -0.0111(3) 0.056(4) Uani 1 1 d . . . . .
C57 C 0.1591(4) 0.9723(15) -0.0117(3) 0.057(4) Uani 1 1 d . . . . .
C58 C 0.1536(4) 0.8167(14) 0.0247(3) 0.052(4) Uani 1 1 d . . . . .
C59 C 0.1573(3) 0.7525(14) 0.0464(3) 0.048(4) Uani 1 1 d . . . . .
C60 C 0.1481(3) 0.6388(12) 0.0895(3) 0.038(3) Uani 1 1 d . . . . .
C61 C 0.1819(3) 0.6655(13) 0.0907(3) 0.047(4) Uani 1 1 d . . . . .
C62 C 0.2015(3) 0.6276(13) 0.1109(3) 0.044(4) Uani 1 1 d . . . . .
H62 H 0.2232 0.6407 0.1108 0.053 Uiso 1 1 calc R U . . .
C63 C 0.1887(3) 0.5688(13) 0.1319(3) 0.044(4) Uani 1 1 d . . . . .
C64 C 0.1553(3) 0.5475(13) 0.1316(3) 0.047(4) Uani 1 1 d . . . . .
C65 C 0.1349(3) 0.5819(12) 0.1098(3) 0.040(3) Uani 1 1 d . . . . .
H65 H 0.1133 0.5662 0.1093 0.048 Uiso 1 1 calc R U . . .
C66 C 0.1793(4) 0.4735(12) 0.1678(3) 0.049(4) Uani 1 1 d . . . . .
C67 C 0.1843(3) 0.4175(12) 0.1934(3) 0.036(3) Uani 1 1 d . . . . .
C68 C 0.2123(3) 0.4335(13) 0.2081(3) 0.043(4) Uani 1 1 d . . . . .
H68 H 0.2278 0.4818 0.2020 0.051 Uiso 1 1 calc R U . . .
C69 C 0.2170(4) 0.3765(14) 0.2318(3) 0.051(4) Uani 1 1 d . . . . .
H69 H 0.2358 0.3855 0.2420 0.061 Uiso 1 1 calc R U . . .
C70 C 0.1934(4) 0.3060(15) 0.2404(3) 0.061(5) Uani 1 1 d . . . . .
H70 H 0.1963 0.2659 0.2562 0.074 Uiso 1 1 calc R U . . .
C71 C 0.1654(4) 0.2960(15) 0.2251(3) 0.060(5) Uani 1 1 d . . . . .
H71 H 0.1495 0.2487 0.2310 0.072 Uiso 1 1 calc R U . . .
C72 C 0.1179(3) 0.4573(11) 0.1609(3) 0.041(4) Uani 1 1 d . . . . .
H72A H 0.1035 0.5137 0.1529 0.050 Uiso 1 1 calc R U . . .
H72B H 0.1167 0.4638 0.1799 0.050 Uiso 1 1 calc R U . . .
C73 C 0.1058(3) 0.3387(11) 0.1526(3) 0.040(4) Uani 1 1 d . . . . .
C74 C 0.1215(3) 0.2723(11) 0.1351(3) 0.037(3) Uani 1 1 d . . . . .
H74 H 0.1413 0.2940 0.1297 0.044 Uiso 1 1 calc R U . . .
C75 C 0.1074(3) 0.1719(11) 0.1257(3) 0.035(3) Uani 1 1 d . . . . .
C76 C 0.1513(3) 0.1059(13) 0.0970(3) 0.046(4) Uani 1 1 d . . . . .
H76 H 0.1682 0.1517 0.1031 0.055 Uiso 1 1 calc R U . . .
C77 C 0.1512(4) 0.0297(16) 0.0764(3) 0.064(5) Uani 1 1 d . . . . .
H77 H 0.1679 0.0131 0.0657 0.077 Uiso 1 1 calc R U . . .
C78 C 0.1209(4) -0.0180(15) 0.0747(3) 0.065(5) Uani 1 1 d . . . . .
H78 H 0.1142 -0.0708 0.0618 0.078 Uiso 1 1 calc R U . . .
C79 C 0.0770(3) 0.3043(11) 0.1604(2) 0.028(3) Uani 1 1 d . . . . .
H79 H 0.0656 0.3490 0.1718 0.034 Uiso 1 1 calc R U . . .
C80 C 0.0650(3) 0.2015(12) 0.1510(2) 0.034(3) Uani 1 1 d . . . . .
C81 C 0.0132(3) 0.2075(13) 0.1739(3) 0.046(4) Uani 1 1 d . . . . .
H81 H 0.0142 0.2815 0.1806 0.055 Uiso 1 1 calc R U . . .
C82 C -0.0095(3) 0.1352(14) 0.1773(3) 0.050(4) Uani 1 1 d . . . . .
H82 H -0.0272 0.1454 0.1872 0.060 Uiso 1 1 calc R U . . .
C83 C -0.0011(3) 0.0350(14) 0.1622(3) 0.051(4) Uani 1 1 d . . . . .
H83 H -0.0135 -0.0306 0.1602 0.061 Uiso 1 1 calc R U . . .
C84 C 0.1524(4) -0.1561(18) 0.1661(5) 0.074(6) Uani 1 1 d . . . . .
C85 C 0.1164(3) -0.1691(14) 0.1609(3) 0.050(4) Uani 1 1 d . . . . .
C86 C 0.0993(4) -0.2360(13) 0.1775(3) 0.059(5) Uani 1 1 d . . . . .
H86 H 0.1095 -0.2793 0.1908 0.071 Uiso 1 1 calc R U . . .
C87 C 0.0662(4) -0.2378(18) 0.1740(4) 0.070(5) Uani 1 1 d . . . . .
C88 C 0.0504(5) -0.3162(18) 0.1930(5) 0.090(7) Uani 1 1 d . . . . .
C89 C -0.0076(5) 0.192(2) 0.0648(5) 0.080(2) Uani 1 1 d . . . . .
C93 C 0.0254(5) -0.169(2) 0.0292(5) 0.080(2) Uani 1 1 d . . . . .
C94 C 0.0444(5) -0.465(2) 0.0965(5) 0.080(2) Uani 1 1 d . . . . .
C98 C -0.0457(5) -0.2152(19) 0.0934(5) 0.080(2) Uani 1 1 d . U . . .
N1 N 0.2016(3) 0.2952(10) 0.1175(2) 0.040(3) Uani 1 1 d . . . . .
N2 N 0.2634(3) 0.2534(11) 0.1692(3) 0.051(3) Uani 1 1 d . . . . .
N3 N 0.2532(3) 0.3350(10) 0.1157(2) 0.044(3) Uani 1 1 d . . . . .
N4 N 0.3935(3) 0.6862(9) 0.1421(2) 0.039(3) Uani 1 1 d . . . . .
N5 N 0.3805(3) 0.5894(11) 0.1306(2) 0.048(3) Uani 1 1 d . . . . .
N6 N 0.3344(3) 0.6323(10) 0.1521(2) 0.042(3) Uani 1 1 d . . . . .
N7 N 0.2894(3) 0.6980(10) 0.1714(2) 0.037(3) Uani 1 1 d . . . . .
N8 N 0.3067(3) 0.7885(10) 0.1808(2) 0.042(3) Uani 1 1 d . . . . .
N9 N 0.2028(3) 0.5261(10) 0.1555(2) 0.042(3) Uani 1 1 d . . . . .
N10 N 0.1602(3) 0.3522(11) 0.2018(3) 0.053(3) Uani 1 1 d . . . . .
N11 N 0.1497(2) 0.4871(9) 0.1542(2) 0.036(3) Uani 1 1 d . . . . .
N12 N 0.1028(3) 0.0206(10) 0.0936(3) 0.049(3) Uani 1 1 d . . . . .
N13 N 0.1208(3) 0.1009(9) 0.1070(2) 0.036(3) Uani 1 1 d . . . . .
N14 N 0.0790(2) 0.1369(10) 0.1337(2) 0.036(3) Uani 1 1 d . . . . .
N15 N 0.0354(3) 0.1575(10) 0.1587(2) 0.041(3) Uani 1 1 d . . . . .
N16 N 0.0265(3) 0.0505(11) 0.1519(3) 0.054(3) Uani 1 1 d . . . . .
O1 O 0.3408(2) 0.6268(9) 0.21366(18) 0.044(2) Uani 1 1 d . . . . .
O2 O 0.3973(2) 0.5738(9) 0.18966(19) 0.047(3) Uani 1 1 d . . . . .
O3 O 0.4017(3) 0.7644(10) 0.2270(2) 0.077(4) Uani 1 1 d . . . . .
O4 O 0.3563(2) 0.9272(9) 0.2137(2) 0.056(3) Uani 1 1 d . . . . .
O5 O 0.4178(2) 0.8725(10) 0.1795(2) 0.065(3) Uani 1 1 d . . . . .
O6 O 0.3589(2) 0.9294(9) 0.1564(2) 0.052(3) Uani 1 1 d . . . . .
O7 O 0.1064(3) -0.1101(10) 0.1409(2) 0.065(3) Uani 1 1 d . . . . .
O8 O 0.0486(3) -0.1844(9) 0.1584(2) 0.060(3) Uani 1 1 d . . . . .
O9 O 0.0260(3) 0.0810(9) 0.0930(2) 0.058(3) Uani 1 1 d . . . . .
O10 O 0.0495(3) -0.1160(10) 0.0698(2) 0.061(3) Uani 1 1 d . . . . .
O11 O 0.0571(3) -0.2859(9) 0.1094(2) 0.058(3) Uani 1 1 d . . . . .
O12 O 0.0010(2) -0.1374(9) 0.1112(2) 0.052(3) Uani 1 1 d . . . . .
F1 F 0.2883(3) 0.5070(16) 0.2243(4) 0.166(8) Uani 1 1 d . . . . .
F2 F 0.3156(4) 0.5205(12) 0.2585(3) 0.146(7) Uani 1 1 d . . . . .
F3 F 0.3150(3) 0.3676(10) 0.2389(2) 0.096(4) Uani 1 1 d . . . . .
F4 F 0.4143(8) 0.3577(17) 0.1680(5) 0.250(16) Uani 1 1 d . . . . .
F5 F 0.4454(3) 0.4266(13) 0.1974(5) 0.200(12) Uani 1 1 d . . . . .
F6 F 0.4147(3) 0.2930(10) 0.2068(3) 0.119(5) Uani 1 1 d . . . . .
F7 F 0.4638(3) 0.7609(14) 0.2444(3) 0.138(3) Uani 1 1 d D U . . .
F8 F 0.4523(3) 0.8771(14) 0.2750(3) 0.138(3) Uani 1 1 d D U . . .
F9 F 0.4334(3) 0.7234(15) 0.2766(3) 0.138(3) Uani 1 1 d D U . . .
F10 F 0.3262(3) 1.0831(9) 0.2431(3) 0.108(4) Uani 1 1 d . . . . .
F11 F 0.3524(3) 1.1610(10) 0.2161(4) 0.135(6) Uani 1 1 d . . . . .
F12 F 0.3711(4) 1.1581(13) 0.2533(3) 0.167(8) Uani 1 1 d . . . . .
F13 F 0.4648(3) 1.1111(12) 0.1721(6) 0.238(13) Uani 1 1 d . . . . .
F14 F 0.4762(3) 0.9490(13) 0.1580(4) 0.150(7) Uani 1 1 d . . . . .
F15 F 0.4716(4) 0.9731(18) 0.1978(4) 0.182(9) Uani 1 1 d . U . . .
F16 F 0.3658(4) 1.2029(16) 0.1341(4) 0.191(5) Uani 1 1 d D . . . .
F17 F 0.3381(4) 1.0803(15) 0.1179(5) 0.191(5) Uani 1 1 d D . . . .
F18 F 0.3277(4) 1.1356(15) 0.1535(4) 0.191(5) Uani 1 1 d D . . . .
F19 F 0.1688(3) -0.1622(11) 0.1441(3) 0.108(4) Uani 1 1 d . . . . .
F20 F 0.1593(3) -0.0597(12) 0.1773(3) 0.120(5) Uani 1 1 d . . . . .
F21 F 0.1653(3) -0.2375(13) 0.1801(3) 0.120(5) Uani 1 1 d . . . . .
F22 F 0.0653(3) -0.3348(16) 0.2158(3) 0.167(8) Uani 1 1 d . . . . .
F23 F 0.0447(4) -0.4189(11) 0.1819(4) 0.166(8) Uani 1 1 d . . . . .
F24 F 0.0216(3) -0.2845(11) 0.1985(2) 0.105(4) Uani 1 1 d . . . . .
F25 F -0.0350(3) 0.1797(12) 0.0509(3) 0.123(5) Uani 1 1 d . . . . .
F26 F -0.0158(3) 0.2529(10) 0.0863(3) 0.105(4) Uani 1 1 d . . . . .
F27 F 0.0086(4) 0.2656(15) 0.0530(3) 0.160(6) Uani 1 1 d . . . . .
F28 F 0.0443(4) -0.2489(19) 0.0266(5) 0.194(10) Uani 1 1 d . . . . .
F29 F 0.0330(6) -0.121(2) 0.0094(4) 0.236(13) Uani 1 1 d . . . . .
F30 F -0.0039(3) -0.2102(13) 0.0259(3) 0.132(5) Uani 1 1 d . . . . .
F31 F 0.0190(3) -0.5304(12) 0.0865(4) 0.160(7) Uani 1 1 d . . . . .
F32 F 0.0553(4) -0.5180(11) 0.1165(4) 0.159(7) Uani 1 1 d . . . . .
F33 F 0.0663(4) -0.4822(14) 0.0788(4) 0.164(7) Uani 1 1 d . . . . .
F34 F -0.0638(3) -0.2072(12) 0.1144(3) 0.134(5) Uani 1 1 d . . . . .
F35 F -0.0573(4) -0.279(2) 0.0724(5) 0.261(15) Uani 1 1 d . U . . .
F36 F -0.0566(4) -0.125(2) 0.0802(3) 0.196(10) Uani 1 1 d . . . . .
S1 S 0.14149(14) 0.7808(7) -0.07539(12) 0.112(2) Uani 1 1 d . . . . .
S2 S 0.21783(12) 0.7848(5) -0.08608(10) 0.0779(15) Uani 1 1 d . . . . .
S3 S 0.22702(10) 0.6560(4) -0.03453(8) 0.0601(12) Uani 1 1 d . . . . .
S4 S 0.15830(9) 0.6254(4) -0.02883(8) 0.0565(11) Uani 1 1 d . . . . .
S5 S 0.17263(9) 0.4720(4) 0.02345(8) 0.0520(11) Uani 1 1 d . . . . .
S6 S 0.24136(9) 0.5238(4) 0.02092(8) 0.0517(11) Uani 1 1 d . . . . .
S7 S 0.17690(11) 1.0692(4) -0.03323(9) 0.0651(13) Uani 1 1 d . . . . .
S8 S 0.09838(13) 1.0289(6) -0.02925(13) 0.110(2) Uani 1 1 d . . . . .
S9 S 0.11543(9) 0.8428(4) 0.00902(8) 0.0568(12) Uani 1 1 d . . . . .
S10 S 0.18449(9) 0.8852(4) 0.00859(8) 0.0512(10) Uani 1 1 d . . . . .
S11 S 0.19539(9) 0.7326(4) 0.06194(8) 0.0477(10) Uani 1 1 d . . . . .
S12 S 0.12620(9) 0.6821(4) 0.06105(8) 0.0502(10) Uani 1 1 d . . . . .
Pr01 Pr 0.36918(2) 0.76266(7) 0.18547(2) 0.0423(3) Uani 1 1 d . . . . .
Pr02 Pr 0.05570(2) -0.07125(8) 0.11755(2) 0.0465(3) Uani 1 1 d . . . . .
C90 C 0.0104(7) 0.088(3) 0.0721(7) 0.080(2) Uani 0.681(13) 1 d . . P B 1
C91 C 0.0097(6) 0.008(3) 0.0499(6) 0.080(2) Uani 0.681(13) 1 d . . P B 1
H91 H -0.0024 0.0234 0.0345 0.096 Uiso 0.681(13) 1 calc R U P B 1
C92 C 0.0274(7) -0.090(3) 0.0525(6) 0.080(2) Uani 0.681(13) 1 d . . P B 1
C95 C 0.0331(7) -0.350(3) 0.0998(7) 0.080(2) Uani 0.681(13) 1 d . . P B 1
C96 C 0.0001(6) -0.333(3) 0.0957(6) 0.080(2) Uani 0.681(13) 1 d . . P B 1
H96 H -0.0129 -0.3924 0.0897 0.096 Uiso 0.681(13) 1 calc R U P B 1
C97 C -0.0124(6) -0.226(3) 0.1005(6) 0.080(2) Uani 0.681(13) 1 d . . P B 1
C90A C 0.0397(15) -0.173(6) 0.0585(15) 0.080(2) Uani 0.319(13) 1 d . . P B 2
C91A C 0.0335(13) -0.307(5) 0.0656(13) 0.080(2) Uani 0.319(13) 1 d . . P B 2
H91A H 0.0239 -0.3560 0.0531 0.096 Uiso 0.319(13) 1 calc R U P B 2
C92A C 0.0431(15) -0.347(7) 0.0919(16) 0.080(2) Uani 0.319(13) 1 d . . P B 2
C95A C -0.0168(15) -0.127(6) 0.0966(14) 0.080(2) Uani 0.319(13) 1 d . . P B 2
C96A C -0.0195(14) -0.025(5) 0.0771(13) 0.080(2) Uani 0.319(13) 1 d . . P B 2
H96A H -0.0354 -0.0253 0.0637 0.096 Uiso 0.319(13) 1 calc R U P B 2
C97A C -0.0005(15) 0.059(6) 0.0789(15) 0.080(2) Uani 0.319(13) 1 d . . P B 2
Cl1 Cl 0.0912(17) 1.049(5) 0.2190(11) 0.37(4) Uani 0.25 1 d D . P . .
Cl2 Cl 0.0323(17) 0.970(5) 0.2377(12) 0.37(4) Uani 0.25 1 d D . P . .
C99 C 0.055(2) 0.992(16) 0.2113(11) 0.37(4) Uani 0.25 1 d D . P . .
H99A H 0.0436 1.0420 0.1989 0.440 Uiso 0.25 1 calc R U P . .
H99B H 0.0578 0.9191 0.2025 0.440 Uiso 0.25 1 calc R U P . .
C100 C 0.4237(7) 0.992(3) 0.0079(7) 0.170(14) Uani 1 1 d . . . . .
H10A H 0.4117 0.9969 0.0234 0.254 Uiso 1 1 calc R U . . .
H10B H 0.4180 1.0549 -0.0037 0.254 Uiso 1 1 calc R U . . .
H10C H 0.4193 0.9214 -0.0011 0.254 Uiso 1 1 calc R U . . .
C101 C 0.4594(10) 0.999(3) 0.0159(7) 0.22(2) Uani 1 1 d . . . . .
H10F H 0.4627 1.0700 0.0257 0.260 Uiso 1 1 calc R U . . .
H10G H 0.4639 0.9375 0.0284 0.260 Uiso 1 1 calc R U . . .
C102 C 0.4833(3) 0.995(4) -0.0036(7) 0.195(16) Uani 1 1 d D . . . .
H10D H 0.4805 0.9222 -0.0128 0.235 Uiso 1 1 calc R U . . .
H10E H 0.4781 1.0541 -0.0164 0.235 Uiso 1 1 calc R U . . .

loop_
_atom_site_aniso_label
_atom_site_aniso_U_11
_atom_site_aniso_U_22
_atom_site_aniso_U_33
_atom_site_aniso_U_23
_atom_site_aniso_U_13
_atom_site_aniso_U_12
C1 0.22(5) 0.24(5) 0.33(6) 0.03(4) 0.04(4) -0.14(4)
C2 0.15(3) 0.070(16) 0.16(2) -0.011(16) -0.01(2) -0.029(17)
C3 0.057(13) 0.13(2) 0.121(19) -0.001(16) -0.030(12) 0.009(14)
C4A 0.25(4) 0.12(2) 0.071(17) -0.021(16) 0.048(19) 0.09(2)
C5A 0.25(4) 0.12(2) 0.071(17) -0.021(16) 0.048(19) 0.09(2)
C4B 0.25(4) 0.12(2) 0.071(17) -0.021(16) 0.048(19) 0.09(2)
C5B 0.25(4) 0.12(2) 0.071(17) -0.021(16) 0.048(19) 0.09(2)
C6 0.057(12) 0.14(2) 0.120(18) 0.077(17) 0.035(12) 0.044(13)
C7 0.054(11) 0.081(13) 0.046(10) 0.020(9) -0.012(8) -0.001(10)
C8 0.065(12) 0.062(11) 0.048(10) 0.026(8) -0.013(8) -0.003(10)
C9 0.050(10) 0.044(9) 0.057(10) -0.002(8) 0.009(8) 0.009(8)
C10 0.028(8) 0.057(10) 0.058(10) -0.005(8) 0.018(7) 0.001(7)
C11 0.025(7) 0.052(10) 0.063(10) 0.000(8) 0.010(7) 0.006(7)
C12 0.044(9) 0.037(9) 0.064(10) 0.006(8) 0.002(8) 0.010(8)
C13 0.036(8) 0.032(8) 0.067(10) 0.000(8) 0.018(8) 0.009(7)
C14 0.024(7) 0.032(8) 0.050(9) 0.004(7) 0.005(6) 0.006(6)
C15 0.026(7) 0.034(8) 0.035(8) -0.001(6) 0.000(6) 0.007(6)
C16 0.037(8) 0.041(9) 0.049(9) 0.000(7) -0.002(7) -0.006(7)
C17 0.056(10) 0.026(8) 0.062(10) 0.016(7) 0.015(9) 0.011(8)
C18 0.052(10) 0.033(9) 0.057(10) 0.003(8) 0.009(8) 0.016(8)
C19 0.065(11) 0.035(9) 0.034(8) -0.006(7) -0.001(7) -0.011(8)
C20 0.077(13) 0.057(11) 0.054(11) -0.006(9) 0.016(10) 0.003(10)
C21 0.050(11) 0.046(10) 0.075(12) -0.007(9) -0.011(9) 0.010(9)
C22 0.041(9) 0.068(12) 0.044(10) -0.007(8) -0.009(7) 0.010(9)
C23 0.033(8) 0.051(10) 0.035(8) 0.010(7) 0.006(6) 0.004(7)
C24 0.040(8) 0.050(9) 0.028(7) -0.017(7) 0.000(6) -0.003(7)
C25 0.023(7) 0.046(9) 0.043(8) -0.004(7) 0.002(6) -0.008(7)
C26 0.027(7) 0.048(9) 0.034(8) 0.001(7) 0.000(6) -0.005(7)
C27 0.044(9) 0.040(9) 0.043(9) 0.008(7) 0.014(7) -0.009(7)
C28 0.017(7) 0.037(9) 0.093(12) -0.006(8) 0.017(8) 0.007(7)
C29 0.037(8) 0.024(7) 0.064(10) -0.008(7) -0.001(7) 0.009(7)
C30 0.031(8) 0.025(7) 0.066(10) -0.017(7) 0.002(7) -0.007(6)
C31 0.027(7) 0.043(9) 0.051(9) 0.001(7) 0.006(7) -0.015(7)
C32 0.034(9) 0.061(11) 0.082(12) -0.015(9) 0.024(8) -0.011(8)
C33 0.025(8) 0.061(11) 0.084(12) 0.001(10) 0.010(8) -0.017(8)
C34 0.024(8) 0.039(9) 0.077(11) -0.009(8) 0.004(7) -0.015(7)
C35 0.059(13) 0.082(15) 0.070(13) -0.004(12) 0.006(10) -0.021(12)
C36 0.053(10) 0.053(11) 0.039(9) -0.004(8) 0.004(7) -0.009(9)
C37 0.044(9) 0.036(9) 0.085(12) -0.004(8) 0.022(9) 0.004(8)
C38 0.038(9) 0.024(8) 0.098(13) -0.008(9) -0.004(9) 0.012(7)
C39 0.11(2) 0.063(15) 0.17(3) 0.037(17) 0.088(19) 0.028(14)
C40 0.066(6) 0.097(8) 0.121(8) -0.047(5) -0.038(5) 0.034(5)
C41 0.066(6) 0.097(8) 0.121(8) -0.047(5) -0.038(5) 0.034(5)
C42 0.066(6) 0.097(8) 0.121(8) -0.047(5) -0.038(5) 0.034(5)
C43 0.066(6) 0.097(8) 0.121(8) -0.047(5) -0.038(5) 0.034(5)
C44 0.066(6) 0.097(8) 0.121(8) -0.047(5) -0.038(5) 0.034(5)
C45 0.075(18) 0.070(17) 0.19(2) -0.038(17) -0.009(17) -0.011(14)
C46 0.028(9) 0.043(10) 0.120(16) -0.008(10) 0.004(9) -0.012(8)
C47 0.047(11) 0.039(10) 0.154(19) 0.004(11) 0.012(12) 0.015(9)
C48 0.047(11) 0.056(12) 0.102(15) 0.005(11) -0.007(10) 0.010(10)
C49 0.121(8) 0.144(9) 0.307(14) 0.106(10) 0.014(8) 0.071(6)
C50 0.28(4) 0.040(13) 0.107(19) -0.004(11) 0.050(18) -0.018(16)
C51 0.12(2) 0.065(14) 0.16(2) -0.007(13) 0.083(16) -0.012(13)
C52 0.065(13) 0.069(13) 0.094(15) -0.022(11) 0.017(11) -0.008(11)
C53 0.09(2) 0.15(3) 0.22(4) 0.02(2) 0.03(2) 0.006(19)
C54 0.14(3) 0.15(3) 0.21(3) 0.00(2) 0.11(3) -0.012(19)
C55 0.059(15) 0.15(2) 0.19(3) 0.08(2) 0.040(16) 0.026(13)
C56 0.030(8) 0.070(12) 0.069(11) 0.018(9) 0.004(8) 0.000(8)
C57 0.052(10) 0.075(12) 0.044(9) 0.015(8) 0.000(8) 0.018(9)
C58 0.048(10) 0.068(11) 0.040(9) 0.007(8) 0.011(7) 0.003(9)
C59 0.024(7) 0.069(11) 0.052(9) 0.011(9) 0.004(6) -0.002(8)
C60 0.034(8) 0.046(9) 0.035(8) 0.004(7) -0.005(6) -0.004(7)
C61 0.035(8) 0.060(10) 0.047(9) 0.008(8) 0.016(7) -0.002(8)
C62 0.023(7) 0.051(10) 0.057(10) 0.016(8) -0.001(7) -0.004(7)
C63 0.041(8) 0.042(9) 0.050(9) -0.003(8) 0.000(7) -0.009(8)
C64 0.014(7) 0.056(10) 0.071(11) 0.004(9) 0.009(7) -0.009(7)
C65 0.035(8) 0.036(8) 0.050(9) -0.012(7) 0.004(7) -0.009(7)
C66 0.060(11) 0.036(9) 0.051(10) -0.022(7) 0.008(8) -0.025(8)
C67 0.043(8) 0.033(8) 0.034(8) -0.014(7) 0.012(6) -0.005(7)
C68 0.030(8) 0.058(10) 0.040(8) 0.001(8) 0.000(6) 0.004(7)
C69 0.045(9) 0.060(11) 0.048(10) 0.000(8) 0.001(8) -0.007(9)
C70 0.067(12) 0.064(12) 0.054(11) 0.014(9) 0.003(9) -0.001(10)
C71 0.072(13) 0.061(11) 0.049(10) 0.012(9) 0.020(9) 0.000(10)
C72 0.040(8) 0.035(8) 0.052(9) -0.014(7) 0.030(7) -0.017(7)
C73 0.043(9) 0.029(8) 0.049(9) -0.002(7) -0.008(7) -0.009(7)
C74 0.035(8) 0.033(8) 0.043(8) 0.007(7) 0.004(6) -0.013(7)
C75 0.034(8) 0.025(7) 0.045(8) -0.002(6) 0.006(6) -0.005(6)
C76 0.032(8) 0.053(10) 0.053(9) -0.014(8) 0.006(7) -0.003(7)
C77 0.043(10) 0.090(14) 0.060(11) -0.031(10) 0.022(8) -0.008(10)
C78 0.070(13) 0.061(11) 0.067(12) -0.026(9) 0.023(10) -0.001(10)
C79 0.020(6) 0.031(7) 0.033(7) -0.012(6) 0.002(5) -0.015(6)
C80 0.028(7) 0.045(9) 0.029(7) 0.002(6) 0.001(6) 0.006(7)
C81 0.041(9) 0.044(9) 0.055(10) -0.001(8) 0.014(8) -0.009(8)
C82 0.030(8) 0.054(10) 0.068(11) -0.005(9) 0.021(8) -0.010(8)
C83 0.033(8) 0.058(11) 0.062(10) 0.018(9) 0.004(7) -0.031(8)
C84 0.042(11) 0.064(14) 0.115(18) 0.014(13) 0.011(12) 0.002(10)
C85 0.031(8) 0.052(10) 0.066(11) -0.014(9) -0.023(8) -0.001(8)
C86 0.050(10) 0.047(10) 0.080(12) 0.037(9) -0.005(9) -0.016(9)
C87 0.043(10) 0.083(15) 0.084(14) -0.026(12) 0.003(10) -0.019(11)
C88 0.057(13) 0.048(13) 0.16(2) 0.031(14) -0.012(15) 0.003(11)
C89 0.048(5) 0.082(6) 0.108(6) -0.007(5) -0.020(4) 0.001(4)
C93 0.048(5) 0.082(6) 0.108(6) -0.007(5) -0.020(4) 0.001(4)
C94 0.048(5) 0.082(6) 0.108(6) -0.007(5) -0.020(4) 0.001(4)
C98 0.048(5) 0.082(6) 0.108(6) -0.007(5) -0.020(4) 0.001(4)
N1 0.034(7) 0.046(8) 0.040(7) 0.003(6) 0.004(6) -0.001(6)
N2 0.047(8) 0.055(9) 0.051(8) -0.007(7) 0.006(6) -0.002(7)
N3 0.037(7) 0.046(8) 0.049(8) 0.006(6) 0.008(6) 0.001(6)
N4 0.031(7) 0.025(6) 0.060(8) 0.000(6) 0.005(6) -0.012(5)
N5 0.045(8) 0.046(8) 0.056(8) -0.004(6) 0.016(6) 0.009(7)
N6 0.040(7) 0.036(7) 0.050(7) -0.015(6) 0.013(6) 0.003(6)
N7 0.037(7) 0.036(7) 0.041(7) -0.010(6) 0.007(5) -0.009(6)
N8 0.046(7) 0.029(7) 0.051(7) 0.003(6) -0.009(6) -0.004(6)
N9 0.038(7) 0.045(7) 0.042(7) 0.006(6) 0.004(6) 0.005(6)
N10 0.037(7) 0.053(8) 0.068(9) -0.003(7) 0.002(6) -0.017(7)
N11 0.024(6) 0.035(7) 0.050(7) -0.007(6) 0.012(5) -0.013(5)
N12 0.028(6) 0.047(8) 0.074(9) -0.015(7) 0.028(6) -0.013(6)
N13 0.038(7) 0.017(6) 0.054(7) -0.007(5) 0.003(6) -0.010(5)
N14 0.018(6) 0.045(7) 0.044(7) 0.001(6) 0.002(5) 0.003(5)
N15 0.033(7) 0.041(7) 0.047(7) 0.010(6) -0.013(6) -0.021(6)
N16 0.052(8) 0.049(9) 0.062(9) 0.009(7) 0.016(7) -0.009(7)
O1 0.038(6) 0.045(7) 0.050(6) -0.008(5) -0.003(5) 0.009(5)
O2 0.039(6) 0.050(7) 0.053(6) 0.000(5) 0.004(5) 0.014(5)
O3 0.092(9) 0.051(7) 0.085(9) -0.025(6) -0.036(7) 0.025(7)
O4 0.044(6) 0.055(7) 0.067(7) -0.034(6) -0.011(5) 0.021(6)
O5 0.033(6) 0.047(7) 0.112(9) -0.018(7) -0.019(6) -0.004(5)
O6 0.044(6) 0.036(6) 0.077(8) 0.003(6) 0.012(5) 0.004(5)
O7 0.044(7) 0.057(7) 0.093(9) -0.001(7) 0.003(6) -0.001(6)
O8 0.055(7) 0.043(7) 0.079(8) 0.009(6) -0.020(6) 0.001(6)
O9 0.051(7) 0.057(7) 0.068(7) 0.011(6) 0.001(6) -0.003(6)
O10 0.056(7) 0.062(8) 0.064(7) -0.015(6) 0.005(6) -0.020(6)
O11 0.054(7) 0.047(7) 0.071(7) -0.006(6) -0.006(6) -0.002(6)
O12 0.044(6) 0.042(6) 0.069(7) -0.011(5) -0.004(5) -0.013(5)
F1 0.047(8) 0.222(18) 0.228(17) 0.129(15) 0.006(9) -0.014(9)
F2 0.195(16) 0.139(12) 0.116(11) -0.051(9) 0.120(11) -0.076(11)
F3 0.080(8) 0.071(8) 0.142(11) -0.005(7) 0.052(7) -0.024(7)
F4 0.44(5) 0.134(16) 0.184(19) 0.010(14) 0.15(2) 0.14(2)
F5 0.049(8) 0.107(12) 0.45(4) 0.083(17) 0.097(14) 0.023(8)
F6 0.089(9) 0.065(7) 0.209(14) 0.065(9) 0.081(9) 0.043(7)
F7 0.104(6) 0.181(8) 0.126(6) -0.044(5) -0.044(5) 0.031(6)
F8 0.104(6) 0.181(8) 0.126(6) -0.044(5) -0.044(5) 0.031(6)
F9 0.104(6) 0.181(8) 0.126(6) -0.044(5) -0.044(5) 0.031(6)
F10 0.075(8) 0.066(7) 0.187(13) -0.004(8) 0.045(8) 0.019(6)
F11 0.117(11) 0.054(7) 0.239(17) -0.001(9) 0.046(12) 0.026(7)
F12 0.126(12) 0.133(13) 0.232(17) -0.114(12) -0.096(12) 0.071(10)
F13 0.071(10) 0.050(8) 0.59(4) -0.041(15) -0.046(16) -0.023(7)
F14 0.051(8) 0.126(12) 0.28(2) 0.019(13) 0.025(10) 0.022(8)
F15 0.096(11) 0.202(19) 0.24(2) 0.012(16) -0.084(13) -0.074(12)
F16 0.121(8) 0.144(9) 0.307(14) 0.106(10) 0.014(8) 0.071(6)
F17 0.121(8) 0.144(9) 0.307(14) 0.106(10) 0.014(8) 0.071(6)
F18 0.121(8) 0.144(9) 0.307(14) 0.106(10) 0.014(8) 0.071(6)
F19 0.054(7) 0.131(11) 0.138(11) 0.001(9) -0.001(7) -0.014(7)
F20 0.069(8) 0.114(11) 0.174(13) -0.069(10) -0.022(8) -0.026(7)
F21 0.074(8) 0.135(12) 0.146(12) 0.035(10) -0.033(8) 0.007(8)
F22 0.108(11) 0.25(2) 0.133(12) 0.127(13) -0.064(9) -0.056(12)
F23 0.171(16) 0.056(9) 0.28(2) 0.041(11) 0.099(15) -0.017(9)
F24 0.079(9) 0.121(10) 0.117(10) 0.046(8) 0.007(7) -0.003(8)
F25 0.080(9) 0.120(11) 0.163(12) 0.000(9) -0.039(8) 0.028(8)
F26 0.078(8) 0.074(8) 0.162(12) 0.002(8) -0.004(8) -0.009(7)
F27 0.175(16) 0.157(15) 0.154(14) 0.049(11) 0.051(12) -0.012(12)
F28 0.083(11) 0.195(19) 0.30(3) -0.094(19) -0.009(13) 0.009(12)
F29 0.21(2) 0.29(3) 0.20(2) 0.11(2) -0.044(16) -0.12(2)
F30 0.076(9) 0.176(14) 0.142(11) -0.085(10) -0.003(8) -0.037(9)
F31 0.069(8) 0.097(10) 0.30(2) 0.006(11) -0.088(11) -0.022(8)
F32 0.179(15) 0.062(8) 0.225(17) 0.065(10) -0.094(14) -0.056(9)
F33 0.134(14) 0.144(14) 0.214(18) -0.060(13) -0.009(13) 0.056(11)
F34 0.069(8) 0.131(11) 0.207(15) 0.046(11) 0.056(9) 0.015(8)
F35 0.105(13) 0.26(2) 0.41(3) -0.25(2) -0.060(16) 0.014(14)
F36 0.106(13) 0.36(3) 0.123(13) 0.021(16) 0.002(10) 0.093(16)
S1 0.066(4) 0.169(6) 0.099(4) 0.070(4) -0.006(3) 0.009(4)
S2 0.073(3) 0.088(4) 0.071(3) 0.028(3) -0.006(3) -0.021(3)
S3 0.042(2) 0.079(3) 0.058(3) 0.020(2) -0.002(2) -0.009(2)
S4 0.035(2) 0.074(3) 0.060(3) 0.013(2) -0.0021(19) -0.001(2)
S5 0.038(2) 0.068(3) 0.050(2) 0.007(2) 0.0026(18) -0.001(2)
S6 0.042(2) 0.064(3) 0.049(2) 0.010(2) 0.0066(18) 0.001(2)
S7 0.056(3) 0.071(3) 0.068(3) 0.020(3) 0.007(2) -0.005(3)
S8 0.052(3) 0.152(6) 0.123(5) 0.076(5) -0.017(3) -0.006(4)
S9 0.038(2) 0.076(3) 0.056(3) 0.009(2) -0.0020(19) -0.006(2)
S10 0.035(2) 0.062(3) 0.057(3) 0.010(2) 0.0047(18) 0.005(2)
S11 0.0324(19) 0.057(3) 0.054(2) 0.008(2) 0.0035(17) -0.0056(19)
S12 0.033(2) 0.063(3) 0.055(2) 0.005(2) -0.0016(18) -0.006(2)
Pr01 0.0362(5) 0.0331(5) 0.0568(6) -0.0045(4) -0.0054(4) -0.0006(4)
Pr02 0.0380(5) 0.0425(5) 0.0586(6) -0.0035(4) -0.0012(4) -0.0068(4)
C90 0.048(5) 0.082(6) 0.108(6) -0.007(5) -0.020(4) 0.001(4)
C91 0.048(5) 0.082(6) 0.108(6) -0.007(5) -0.020(4) 0.001(4)
C92 0.048(5) 0.082(6) 0.108(6) -0.007(5) -0.020(4) 0.001(4)
C95 0.048(5) 0.082(6) 0.108(6) -0.007(5) -0.020(4) 0.001(4)
C96 0.048(5) 0.082(6) 0.108(6) -0.007(5) -0.020(4) 0.001(4)
C97 0.048(5) 0.082(6) 0.108(6) -0.007(5) -0.020(4) 0.001(4)
C90A 0.048(5) 0.082(6) 0.108(6) -0.007(5) -0.020(4) 0.001(4)
C91A 0.048(5) 0.082(6) 0.108(6) -0.007(5) -0.020(4) 0.001(4)
C92A 0.048(5) 0.082(6) 0.108(6) -0.007(5) -0.020(4) 0.001(4)
C95A 0.048(5) 0.082(6) 0.108(6) -0.007(5) -0.020(4) 0.001(4)
C96A 0.048(5) 0.082(6) 0.108(6) -0.007(5) -0.020(4) 0.001(4)
C97A 0.048(5) 0.082(6) 0.108(6) -0.007(5) -0.020(4) 0.001(4)
Cl1 0.63(11) 0.19(4) 0.26(5) -0.05(3) -0.21(6) 0.09(4)
Cl2 0.63(11) 0.19(4) 0.26(5) -0.05(3) -0.21(6) 0.09(4)
C99 0.63(11) 0.19(4) 0.26(5) -0.05(3) -0.21(6) 0.09(4)
C100 0.09(2) 0.16(3) 0.26(4) 0.02(3) 0.00(2) -0.03(2)
C101 0.22(4) 0.26(4) 0.18(3) -0.14(3) 0.10(3) -0.14(4)
C102 0.16(4) 0.27(4) 0.15(3) -0.01(3) 0.01(3) 0.03(4)

loop_
_atom_type_symbol
_atom_type_description
_atom_type_scat_dispersion_real
_atom_type_scat_dispersion_imag
_atom_type_scat_source
C C 0.0033 0.0016 'International Tables Vol C Tables 4.2.6.8 and 6.1.1.4'
H H 0.0000 0.0000 'International Tables Vol C Tables 4.2.6.8 and 6.1.1.4'
N N 0.0061 0.0033 'International Tables Vol C Tables 4.2.6.8 and 6.1.1.4'
O O 0.0106 0.0060 'International Tables Vol C Tables 4.2.6.8 and 6.1.1.4'
F F 0.0171 0.0103 'International Tables Vol C Tables 4.2.6.8 and 6.1.1.4'
S S 0.1246 0.1234 'International Tables Vol C Tables 4.2.6.8 and 6.1.1.4'
Pr Pr -0.2180 2.8214 'International Tables Vol C Tables 4.2.6.8 and 6.1.1.4'
Cl Cl 0.1484 0.1585 'International Tables Vol C Tables 4.2.6.8 and 6.1.1.4'

loop_
_geom_angle_atom_site_label_1
_geom_angle_atom_site_label_2
_geom_angle_atom_site_label_3
_geom_angle
_geom_angle_site_symmetry_1
_geom_angle_site_symmetry_3
_geom_angle_publ_flag
C1 C2 C3 110(3) . . ?
C2 C3 S1 108.2(17) . . ?
C6 C5A C4A 120(5) . . ?
C4B C5B C6 125(10) . . ?
C5A C6 S2 116(3) . . ?
C5B C6 S2 126(5) . . ?
C8 C7 S1 124.0(13) . . ?
C8 C7 S4 117.5(12) . . ?
S1 C7 S4 117.1(10) . . ?
C7 C8 S3 118.9(13) . . ?
C7 C8 S2 123.9(12) . . ?
S3 C8 S2 117.0(10) . . ?
C10 C9 S3 125.2(12) . . ?
C10 C9 S4 120.0(12) . . ?
S3 C9 S4 114.6(9) . . ?
C9 C10 S5 124.4(12) . . ?
C9 C10 S6 120.3(11) . . ?
S5 C10 S6 115.4(9) . . ?
C16 C11 C12 119.6(14) . . ?
C16 C11 S6 123.6(11) . . ?
C12 C11 S6 116.7(12) . . ?
C13 C12 C11 120.0(14) . . ?
C13 C12 S5 124.4(12) . . ?
C11 C12 S5 115.5(12) . . ?
C14 C13 C12 118.6(14) . . ?
C13 C14 N1 130.6(13) . . ?
C13 C14 C15 120.9(13) . . ?
N1 C14 C15 108.5(12) . . ?
C16 C15 N3 132.7(12) . . ?
C16 C15 C14 121.5(12) . . ?
N3 C15 C14 105.8(11) . . ?
C15 C16 C11 119.3(13) . . ?
N1 C17 N3 112.7(13) . . ?
N1 C17 C18 125.5(14) . . ?
N3 C17 C18 121.7(15) . . ?
N2 C18 C19 121.0(14) . . ?
N2 C18 C17 121.9(15) . . ?
C19 C18 C17 117.0(14) . . ?
C20 C19 C18 117.4(15) . . ?
C21 C20 C19 120.2(17) . . ?
C22 C21 C20 118.8(17) . . ?
N2 C22 C21 122.3(15) . . ?
N3 C23 C24 117.3(12) . . ?
C30 C24 C25 119.4(13) . . ?
C30 C24 C23 118.4(12) . . ?
C25 C24 C23 122.2(12) . . ?
C24 C25 C26 117.6(12) . . ?
N6 C26 N7 116.3(12) . . ?
N6 C26 C25 122.6(13) . . ?
N7 C26 C25 121.1(12) . . ?
N7 C27 C28 107.9(13) . . ?
C27 C28 C29 103.5(12) . . ?
N8 C29 C28 112.2(13) . . ?
C31 C30 C24 117.8(13) . . ?
N6 C31 C30 125.0(12) . . ?
N6 C31 N5 113.2(12) . . ?
C30 C31 N5 121.8(13) . . ?
C33 C32 N5 108.8(15) . . ?
C32 C33 C34 105.9(14) . . ?
N4 C34 C33 111.7(13) . . ?
F2 C35 F3 106.8(18) . . ?
F2 C35 F1 104(2) . . ?
F3 C35 F1 107.0(17) . . ?
F2 C35 C36 112.1(16) . . ?
F3 C35 C36 116.2(18) . . ?
F1 C35 C36 109.7(17) . . ?
O1 C36 C37 125.0(14) . . ?
O1 C36 C35 116.8(16) . . ?
C37 C36 C35 118.2(16) . . ?
C38 C37 C36 123.5(15) . . ?
O2 C38 C37 128.2(14) . . ?
O2 C38 C39 110.7(15) . . ?
C37 C38 C39 121.0(15) . . ?
F5 C39 F6 111(3) . . ?
F5 C39 F4 108(2) . . ?
F6 C39 F4 104(3) . . ?
F5 C39 C38 114(2) . . ?
F6 C39 C38 111.5(16) . . ?
F4 C39 C38 108(2) . . ?
F8 C40 F7 112.3(17) . . ?
F8 C40 F9 98.0(17) . . ?
F7 C40 F9 110.3(18) . . ?
F8 C40 C41 110.9(16) . . ?
F7 C40 C41 111.7(17) . . ?
F9 C40 C41 112.9(17) . . ?
O3 C41 C42 126.6(18) . . ?
O3 C41 C40 107.3(16) . . ?
C42 C41 C40 125.1(18) . . ?
C41 C42 C43 122.4(19) . . ?
O4 C43 C42 128.4(19) . . ?
O4 C43 C44 116.0(17) . . ?
C42 C43 C44 115.6(18) . . ?
F12 C44 F10 116(2) . . ?
F12 C44 F11 100(2) . . ?
F10 C44 F11 95.8(16) . . ?
F12 C44 C43 120.9(18) . . ?
F10 C44 C43 112(2) . . ?
F11 C44 C43 108(2) . . ?
F15 C45 F13 109(2) . . ?
F15 C45 F14 104(2) . . ?
F13 C45 F14 106(3) . . ?
F15 C45 C46 114(3) . . ?
F13 C45 C46 113(2) . . ?
F14 C45 C46 109(2) . . ?
O5 C46 C47 124.9(15) . . ?
O5 C46 C45 115.5(18) . . ?
C47 C46 C45 119.5(19) . . ?
C46 C47 C48 120.8(17) . . ?
O6 C48 C47 130.9(17) . . ?
O6 C48 C49 112.4(16) . . ?
C47 C48 C49 116.5(18) . . ?
F16 C49 F17 101(2) . . ?
F16 C49 F18 107(2) . . ?
F17 C49 F18 99(2) . . ?
F16 C49 C48 117(2) . . ?
F17 C49 C48 117(2) . . ?
F18 C49 C48 113(2) . . ?
C52 C51 C50 110(2) . . ?
C51 C52 S7 109.2(15) . . ?
C55 C54 C53 115(2) . . ?
C54 C55 S8 110.9(17) . . ?
C57 C56 S8 127.9(13) . . ?
C57 C56 S9 116.3(12) . . ?
S8 C56 S9 115.6(8) . . ?
C56 C57 S7 123.7(12) . . ?
C56 C57 S10 118.8(13) . . ?
S7 C57 S10 117.4(9) . . ?
C59 C58 S10 125.2(12) . . ?
C59 C58 S9 121.8(12) . . ?
S10 C58 S9 113.0(9) . . ?
C58 C59 S12 123.8(11) . . ?
C58 C59 S11 120.4(11) . . ?
S12 C59 S11 115.8(8) . . ?
C65 C60 C61 120.8(12) . . ?
C65 C60 S12 122.7(11) . . ?
C61 C60 S12 116.5(10) . . ?
C62 C61 C60 121.3(12) . . ?
C62 C61 S11 123.6(11) . . ?
C60 C61 S11 114.6(11) . . ?
C61 C62 C63 119.2(13) . . ?
C62 C63 N9 131.3(13) . . ?
C62 C63 C64 119.7(14) . . ?
N9 C63 C64 109.0(12) . . ?
N11 C64 C65 131.6(12) . . ?
N11 C64 C63 106.9(12) . . ?
C65 C64 C63 121.3(13) . . ?
C60 C65 C64 117.6(13) . . ?
N9 C66 N11 112.6(13) . . ?
N9 C66 C67 122.6(14) . . ?
N11 C66 C67 124.6(13) . . ?
N10 C67 C68 123.1(14) . . ?
N10 C67 C66 117.1(13) . . ?
C68 C67 C66 119.7(13) . . ?
C67 C68 C69 118.9(14) . . ?
C68 C69 C70 119.2(15) . . ?
C69 C70 C71 119.0(16) . . ?
N10 C71 C70 122.6(16) . . ?
N11 C72 C73 117.2(11) . . ?
C79 C73 C74 119.3(12) . . ?
C79 C73 C72 118.8(13) . . ?
C74 C73 C72 121.5(12) . . ?
C73 C74 C75 119.0(12) . . ?
N14 C75 C74 121.8(12) . . ?
N14 C75 N13 114.8(11) . . ?
C74 C75 N13 123.5(12) . . ?
C77 C76 N13 106.1(13) . . ?
C76 C77 C78 106.2(14) . . ?
N12 C78 C77 112.2(15) . . ?
C73 C79 C80 118.6(12) . . ?
N14 C80 C79 123.9(12) . . ?
N14 C80 N15 113.8(12) . . ?
C79 C80 N15 122.3(12) . . ?
C82 C81 N15 109.1(14) . . ?
C81 C82 C83 105.0(13) . . ?
N16 C83 C82 109.9(13) . . ?
F20 C84 F21 109(2) . . ?
F20 C84 F19 107.2(17) . . ?
F21 C84 F19 101.2(16) . . ?
F20 C84 C85 111.1(16) . . ?
F21 C84 C85 114.0(16) . . ?
F19 C84 C85 113.6(18) . . ?
O7 C85 C86 128.5(14) . . ?
O7 C85 C84 111.6(16) . . ?
C86 C85 C84 119.9(16) . . ?
C85 C86 C87 118.9(16) . . ?
O8 C87 C86 130.1(18) . . ?
O8 C87 C88 116.3(16) . . ?
C86 C87 C88 113.6(18) . . ?
F22 C88 F24 106(2) . . ?
F22 C88 F23 106.7(18) . . ?
F24 C88 F23 101.0(18) . . ?
F22 C88 C87 117.1(18) . . ?
F24 C88 C87 114.1(17) . . ?
F23 C88 C87 111(2) . . ?
F27 C89 F25 108(2) . . ?
F27 C89 F26 101.0(19) . . ?
F25 C89 F26 103.4(17) . . ?
F27 C89 C90 113(2) . . ?
F25 C89 C90 118(2) . . ?
F26 C89 C90 112(2) . . ?
F27 C89 C97A 136(3) . . ?
F25 C89 C97A 104(3) . . ?
F26 C89 C97A 101(3) . . ?
F29 C93 F28 94(2) . . ?
F29 C93 F30 111(2) . . ?
F28 C93 F30 109(2) . . ?
F29 C93 C92 111(3) . . ?
F28 C93 C92 122(2) . . ?
F30 C93 C92 109(2) . . ?
F29 C93 C90A 133(3) . . ?
F28 C93 C90A 82(3) . . ?
F30 C93 C90A 115(3) . . ?
F32 C94 F33 103.2(19) . . ?
F32 C94 F31 105.6(19) . . ?
F33 C94 F31 102.8(19) . . ?
F32 C94 C92A 129(4) . . ?
F33 C94 C92A 93(3) . . ?
F31 C94 C92A 117(3) . . ?
F32 C94 C95 119(2) . . ?
F33 C94 C95 117(2) . . ?
F31 C94 C95 108(2) . . ?
F36 C98 F34 98.4(17) . . ?
F36 C98 F35 87(2) . . ?
F34 C98 F35 117.3(19) . . ?
F36 C98 C97 121(2) . . ?
F34 C98 C97 113(2) . . ?
F35 C98 C97 117(2) . . ?
F36 C98 C95A 77(3) . . ?
F34 C98 C95A 110(3) . . ?
F35 C98 C95A 132(3) . . ?
C17 N1 C14 106.1(11) . . ?
C18 N2 C22 120.1(14) . . ?
C17 N3 C15 106.8(12) . . ?
C17 N3 C23 132.2(12) . . ?
C15 N3 C23 120.6(11) . . ?
C34 N4 N5 103.9(11) . . ?
C34 N4 Pr01 131.6(10) . . ?
N5 N4 Pr01 117.7(8) . . ?
C32 N5 N4 109.5(12) . . ?
C32 N5 C31 131.1(13) . . ?
N4 N5 C31 119.4(11) . . ?
C26 N6 C31 117.2(12) . . ?
C26 N6 Pr01 119.2(9) . . ?
C31 N6 Pr01 121.4(9) . . ?
C27 N7 N8 110.9(11) . . ?
C27 N7 C26 129.5(12) . . ?
N8 N7 C26 119.2(11) . . ?
C29 N8 N7 105.5(11) . . ?
C29 N8 Pr01 134.5(9) . . ?
N7 N8 Pr01 117.2(8) . . ?
C66 N9 C63 105.3(12) . . ?
C71 N10 C67 117.0(14) . . ?
C64 N11 C66 106.0(11) . . ?
C64 N11 C72 121.4(12) . . ?
C66 N11 C72 132.5(12) . . ?
C78 N12 N13 105.2(12) . . ?
C78 N12 Pr02 132.2(11) . . ?
N13 N12 Pr02 118.0(8) . . ?
N12 N13 C75 120.6(11) . . ?
N12 N13 C76 110.2(10) . . ?
C75 N13 C76 128.9(11) . . ?
C80 N14 C75 117.4(12) . . ?
C80 N14 Pr02 122.8(9) . . ?
C75 N14 Pr02 119.5(8) . . ?
N16 N15 C81 110.3(11) . . ?
N16 N15 C80 120.3(12) . . ?
C81 N15 C80 129.4(12) . . ?
C83 N16 N15 105.7(13) . . ?
C83 N16 Pr02 130.6(11) . . ?
N15 N16 Pr02 122.8(9) . . ?
C36 O1 Pr01 138.4(9) . . ?
C38 O2 Pr01 135.6(9) . . ?
C41 O3 Pr01 130.9(12) . . ?
C43 O4 Pr01 133.5(11) . . ?
C46 O5 Pr01 137.6(10) . . ?
C48 O6 Pr01 132.3(11) . . ?
C85 O7 Pr02 137.1(10) . . ?
C87 O8 Pr02 135.2(12) . . ?
C90 O9 Pr02 136.2(19) . . ?
C97A O9 Pr02 122(3) . . ?
C90A O10 Pr02 139(5) . . ?
C92 O10 Pr02 130.8(17) . . ?
C92A O11 Pr02 131(4) . . ?
C95 O11 Pr02 126.0(17) . . ?
C95A O12 Pr02 135(4) . . ?
C97 O12 Pr02 134.7(15) . . ?
C7 S1 C3 103.5(10) . . ?
C8 S2 C6 99.8(9) . . ?
C9 S3 C8 95.1(8) . . ?
C7 S4 C9 93.8(8) . . ?
C12 S5 C10 96.3(8) . . ?
C11 S6 C10 95.2(7) . . ?
C57 S7 C52 101.6(8) . . ?
C56 S8 C55 100.9(10) . . ?
C56 S9 C58 95.1(7) . . ?
C58 S10 C57 94.9(8) . . ?
C61 S11 C59 95.7(7) . . ?
C60 S12 C59 96.3(7) . . ?
O3 Pr01 O5 70.4(4) . . ?
O3 Pr01 O6 125.3(4) . . ?
O5 Pr01 O6 68.7(4) . . ?
O3 Pr01 O4 68.3(3) . . ?
O5 Pr01 O4 82.8(4) . . ?
O6 Pr01 O4 72.0(4) . . ?
O3 Pr01 O1 77.3(4) . . ?
O5 Pr01 O1 146.8(4) . . ?
O6 Pr01 O1 140.5(3) . . ?
O4 Pr01 O1 92.3(3) . . ?
O3 Pr01 O2 72.1(3) . . ?
O5 Pr01 O2 94.2(3) . . ?
O6 Pr01 O2 144.5(3) . . ?
O4 Pr01 O2 138.8(3) . . ?
O1 Pr01 O2 68.3(3) . . ?
O3 Pr01 N4 119.5(4) . . ?
O5 Pr01 N4 73.1(4) . . ?
O6 Pr01 N4 80.6(3) . . ?
O4 Pr01 N4 148.7(4) . . ?
O1 Pr01 N4 118.9(3) . . ?
O2 Pr01 N4 64.3(3) . . ?
O3 Pr01 N8 125.9(4) . . ?
O5 Pr01 N8 139.8(4) . . ?
O6 Pr01 N8 73.3(3) . . ?
O4 Pr01 N8 73.4(3) . . ?
O1 Pr01 N8 67.5(3) . . ?
O2 Pr01 N8 124.9(3) . . ?
N4 Pr01 N8 113.3(4) . . ?
O3 Pr01 N6 144.7(4) . . ?
O5 Pr01 N6 131.4(4) . . ?
O6 Pr01 N6 90.1(4) . . ?
O4 Pr01 N6 132.9(3) . . ?
O1 Pr01 N6 74.3(3) . . ?
O2 Pr01 N6 78.1(3) . . ?
N4 Pr01 N6 60.2(3) . . ?
N8 Pr01 N6 59.7(3) . . ?
O7 Pr02 O12 143.9(4) . . ?
O7 Pr02 O10 118.7(4) . . ?
O12 Pr02 O10 75.7(4) . . ?
O7 Pr02 O9 142.0(4) . . ?
O12 Pr02 O9 73.1(3) . . ?
O10 Pr02 O9 68.7(4) . . ?
O7 Pr02 O8 68.8(4) . . ?
O12 Pr02 O8 77.7(4) . . ?
O10 Pr02 O8 133.5(4) . . ?
O9 Pr02 O8 136.1(4) . . ?
O7 Pr02 O11 82.3(4) . . ?
O12 Pr02 O11 72.4(3) . . ?
O10 Pr02 O11 68.6(4) . . ?
O9 Pr02 O11 130.1(4) . . ?
O8 Pr02 O11 67.2(4) . . ?
O7 Pr02 N16 102.4(4) . . ?
O12 Pr02 N16 77.4(4) . . ?
O10 Pr02 N16 137.4(4) . . ?
O9 Pr02 N16 72.3(4) . . ?
O8 Pr02 N16 69.9(4) . . ?
O11 Pr02 N16 131.5(4) . . ?
O7 Pr02 N12 68.3(4) . . ?
O12 Pr02 N12 143.8(4) . . ?
O10 Pr02 N12 71.3(4) . . ?
O9 Pr02 N12 81.4(4) . . ?
O8 Pr02 N12 137.1(4) . . ?
O11 Pr02 N12 107.8(4) . . ?
N16 Pr02 N12 118.9(4) . . ?
O7 Pr02 N14 74.2(3) . . ?
O12 Pr02 N14 130.1(3) . . ?
O10 Pr02 N14 119.9(4) . . ?
O9 Pr02 N14 71.0(3) . . ?
O8 Pr02 N14 106.5(3) . . ?
O11 Pr02 N14 156.2(3) . . ?
N16 Pr02 N14 59.4(4) . . ?
N12 Pr02 N14 60.1(3) . . ?
O9 C90 C91 128(3) . . ?
O9 C90 C89 122(3) . . ?
C91 C90 C89 110(3) . . ?
C92 C91 C90 118(3) . . ?
O10 C92 C91 129(3) . . ?
O10 C92 C93 114(2) . . ?
C91 C92 C93 116(3) . . ?
O11 C95 C96 135(3) . . ?
O11 C95 C94 108(2) . . ?
C96 C95 C94 116(3) . . ?
C97 C96 C95 119(3) . . ?
O12 C97 C96 130(2) . . ?
O12 C97 C98 116(3) . . ?
C96 C97 C98 114(3) . . ?
O10 C90A C93 133(7) . . ?
O10 C90A C91A 127(7) . . ?
C93 C90A C91A 100(5) . . ?
O10 C90A F28 142(6) . . ?
C91A C90A F28 76(4) . . ?
C92A C91A C90A 118(6) . . ?
O11 C92A C94 115(6) . . ?
O11 C92A C91A 124(7) . . ?
C94 C92A C91A 119(6) . . ?
O12 C95A C96A 125(6) . . ?
O12 C95A C98 121(6) . . ?
C96A C95A C98 114(5) . . ?
O12 C95A F36 160(6) . . ?
C96A C95A F36 71(3) . . ?
C97A C96A C95A 122(6) . . ?
C96A C97A O9 135(7) . . ?
C96A C97A C89 125(5) . . ?
O9 C97A C89 100(4) . . ?
Cl2 C99 Cl1 114.7(15) . . ?
C102 C101 C100 122(3) . . ?
C102 C102 C101 122(4) 5_675 . ?

loop_
_geom_bond_atom_site_label_1
_geom_bond_atom_site_label_2
_geom_bond_distance
_geom_bond_site_symmetry_2
_geom_bond_publ_flag
C1 C2 1.440(18) . ?
C2 C3 1.54(3) . ?
C3 S1 1.79(2) . ?
C4A C5A 1.52(6) . ?
C5A C6 1.28(5) . ?
C4B C5B 1.17(15) . ?
C5B C6 1.65(9) . ?
C6 S2 1.84(3) . ?
C7 C8 1.28(2) . ?
C7 S1 1.774(17) . ?
C7 S4 1.777(16) . ?
C8 S3 1.757(16) . ?
C8 S2 1.782(17) . ?
C9 C10 1.34(2) . ?
C9 S3 1.725(16) . ?
C9 S4 1.787(16) . ?
C10 S5 1.759(14) . ?
C10 S6 1.764(15) . ?
C11 C16 1.380(19) . ?
C11 C12 1.45(2) . ?
C11 S6 1.736(15) . ?
C12 C13 1.40(2) . ?
C12 S5 1.722(16) . ?
C13 C14 1.372(19) . ?
C14 N1 1.395(17) . ?
C14 C15 1.417(17) . ?
C15 C16 1.367(18) . ?
C15 N3 1.393(16) . ?
C17 N1 1.326(18) . ?
C17 N3 1.363(18) . ?
C17 C18 1.47(2) . ?
C18 N2 1.293(19) . ?
C18 C19 1.43(2) . ?
C19 C20 1.37(2) . ?
C20 C21 1.37(2) . ?
C21 C22 1.35(2) . ?
C22 N2 1.346(19) . ?
C23 N3 1.466(17) . ?
C23 C24 1.491(19) . ?
C24 C30 1.382(18) . ?
C24 C25 1.410(18) . ?
C25 C26 1.411(18) . ?
C26 N6 1.334(16) . ?
C26 N7 1.390(17) . ?
C27 N7 1.344(17) . ?
C27 C28 1.384(19) . ?
C28 C29 1.403(18) . ?
C29 N8 1.313(17) . ?
C30 C31 1.368(18) . ?
C31 N6 1.345(17) . ?
C31 N5 1.445(17) . ?
C32 C33 1.310(19) . ?
C32 N5 1.362(18) . ?
C33 C34 1.38(2) . ?
C34 N4 1.330(16) . ?
C35 F2 1.26(2) . ?
C35 F3 1.29(2) . ?
C35 F1 1.32(2) . ?
C35 C36 1.50(2) . ?
C36 O1 1.268(17) . ?
C36 C37 1.41(2) . ?
C37 C38 1.35(2) . ?
C38 O2 1.269(17) . ?
C38 C39 1.57(3) . ?
C39 F5 1.24(3) . ?
C39 F6 1.31(2) . ?
C39 F4 1.35(4) . ?
C40 F8 1.267(14) . ?
C40 F7 1.302(14) . ?
C40 F9 1.342(15) . ?
C40 C41 1.58(3) . ?
C41 O3 1.29(2) . ?
C41 C42 1.33(3) . ?
C42 C43 1.39(2) . ?
C43 O4 1.20(2) . ?
C43 C44 1.52(3) . ?
C44 F12 1.21(2) . ?
C44 F10 1.31(2) . ?
C44 F11 1.41(3) . ?
C45 F15 1.27(3) . ?
C45 F13 1.29(3) . ?
C45 F14 1.33(3) . ?
C45 C46 1.49(3) . ?
C46 O5 1.290(19) . ?
C46 C47 1.36(2) . ?
C47 C48 1.41(2) . ?
C48 O6 1.217(19) . ?
C48 C49 1.50(3) . ?
C49 F16 1.282(17) . ?
C49 F17 1.300(18) . ?
C49 F18 1.304(17) . ?
C50 C51 1.56(3) . ?
C51 C52 1.49(3) . ?
C52 S7 1.858(18) . ?
C53 C54 1.64(4) . ?
C54 C55 1.48(4) . ?
C55 S8 1.92(3) . ?
C56 C57 1.32(2) . ?
C56 S8 1.737(16) . ?
C56 S9 1.779(16) . ?
C57 S7 1.767(17) . ?
C57 S10 1.769(15) . ?
C58 C59 1.33(2) . ?
C58 S10 1.766(16) . ?
C58 S9 1.786(16) . ?
C59 S12 1.748(14) . ?
C59 S11 1.772(14) . ?
C60 C65 1.362(18) . ?
C60 C61 1.463(19) . ?
C60 S12 1.747(14) . ?
C61 C62 1.356(19) . ?
C61 S11 1.772(14) . ?
C62 C63 1.397(19) . ?
C63 N9 1.398(17) . ?
C63 C64 1.433(18) . ?
C64 N11 1.376(18) . ?
C64 C65 1.42(2) . ?
C66 N9 1.346(17) . ?
C66 N11 1.407(18) . ?
C66 C67 1.46(2) . ?
C67 N10 1.358(17) . ?
C67 C68 1.377(18) . ?
C68 C69 1.380(19) . ?
C69 C70 1.38(2) . ?
C70 C71 1.39(2) . ?
C71 N10 1.353(19) . ?
C72 N11 1.446(15) . ?
C72 C73 1.530(18) . ?
C73 C79 1.358(17) . ?
C73 C74 1.373(19) . ?
C74 C75 1.390(18) . ?
C75 N14 1.351(16) . ?
C75 N13 1.398(16) . ?
C76 C77 1.37(2) . ?
C76 N13 1.414(17) . ?
C77 C78 1.39(2) . ?
C78 N12 1.334(18) . ?
C79 C80 1.379(17) . ?
C80 N14 1.318(16) . ?
C80 N15 1.425(16) . ?
C81 C82 1.295(19) . ?
C81 N15 1.375(18) . ?
C82 C83 1.45(2) . ?
C83 N16 1.315(17) . ?
C84 F20 1.29(2) . ?
C84 F21 1.29(2) . ?
C84 F19 1.34(2) . ?
C84 C85 1.54(2) . ?
C85 O7 1.278(18) . ?
C85 C86 1.38(2) . ?
C86 C87 1.40(2) . ?
C87 O8 1.23(2) . ?
C87 C88 1.51(3) . ?
C88 F22 1.31(2) . ?
C88 F24 1.32(2) . ?
C88 F23 1.34(3) . ?
C89 F27 1.27(2) . ?
C89 F25 1.33(2) . ?
C89 F26 1.35(2) . ?
C89 C90 1.47(4) . ?
C89 C97A 1.73(8) . ?
C93 F29 1.20(3) . ?
C93 F28 1.24(2) . ?
C93 F30 1.33(2) . ?
C93 C92 1.50(4) . ?
C93 C90A 1.57(7) . ?
C94 F32 1.25(2) . ?
C94 F33 1.34(2) . ?
C94 F31 1.39(2) . ?
C94 C92A 1.40(8) . ?
C94 C95 1.45(4) . ?
C98 F36 1.32(3) . ?
C98 F34 1.34(2) . ?
C98 F35 1.36(2) . ?
C98 C97 1.44(3) . ?
C98 C95A 1.60(7) . ?
N4 N5 1.374(15) . ?
N4 Pr01 2.628(12) . ?
N6 Pr01 2.660(11) . ?
N7 N8 1.359(15) . ?
N8 Pr01 2.658(12) . ?
N12 N13 1.369(15) . ?
N12 Pr02 2.614(11) . ?
N14 Pr02 2.735(11) . ?
N15 N16 1.348(16) . ?
N16 Pr02 2.605(13) . ?
O1 Pr01 2.483(10) . ?
O2 Pr01 2.513(10) . ?
O3 Pr01 2.451(11) . ?
O4 Pr01 2.474(9) . ?
O5 Pr01 2.455(11) . ?
O6 Pr01 2.467(10) . ?
O7 Pr02 2.436(12) . ?
O8 Pr02 2.483(11) . ?
O9 C90 1.22(3) . ?
O9 C97A 1.32(7) . ?
O9 Pr02 2.477(11) . ?
O10 C90A 0.96(7) . ?
O10 C92 1.28(3) . ?
O10 Pr02 2.468(11) . ?
O11 C92A 1.26(8) . ?
O11 C95 1.33(3) . ?
O11 Pr02 2.545(11) . ?
O12 C95A 1.04(6) . ?
O12 C97 1.29(3) . ?
O12 Pr02 2.446(10) . ?
F28 F29 1.78(3) . ?
F28 C90A 1.86(8) . ?
F36 C95A 1.84(6) . ?
C90 C91 1.46(4) . ?
C91 C92 1.38(4) . ?
C95 C96 1.41(4) . ?
C96 C97 1.38(4) . ?
C90A C91A 1.63(9) . ?
C91A C92A 1.45(9) . ?
C95A C96A 1.54(9) . ?
C96A C97A 1.27(8) . ?
Cl1 C99 1.700(10) . ?
Cl2 C99 1.700(10) . ?
C100 C101 1.54(4) . ?
C101 C102 1.45(4) . ?
C102 C102 1.445(19) 5_675 ?
